data_1507440
loop_
_publ_author_name
'Hong, Bor-Cherng'
'Shr, Yeong-Jou'
'Liao, Ju-Hsiou'

_publ_section_title
;
 Unprecedented Microwave Effects on the Cycloaddition of Fulvenes. A New
 Approach to the Construction of Polycyclic Ring Systems
;
_journal_issue 4
_journal_name_full 'Organic Letters'
_journal_page_first 663
_journal_paper_doi 10.1021/ol017304q
_journal_volume 4
_journal_year 2002
_chemical_formula_sum 'C14 H14 O2'
_chemical_formula_weight 214.25
_chemical_name_systematic
; 
 ? 
;
_space_group_IT_number 14
_symmetry_cell_setting monoclinic
_symmetry_space_group_name_Hall '-P 2yn'
_symmetry_space_group_name_H-M 'P 1 21/n 1'
_atom_sites_solution_hydrogens geom
_atom_sites_solution_primary direct
_atom_sites_solution_secondary difmap
_audit_creation_method SHELXL-97
_cell_angle_alpha 90.00
_cell_angle_beta 102.64(3)
_cell_angle_gamma 90.00
_cell_formula_units_Z 4
_cell_length_a 8.693(3)
_cell_length_b 7.3040(10)
_cell_length_c 18.231(5)
_cell_measurement_reflns_used 25
_cell_measurement_temperature 293(2)
_cell_measurement_theta_max 12.4
_cell_measurement_theta_min 12.1
_cell_volume 1129.5(5)
_computing_cell_refinement 'Bruker P4 XSCANS'
_computing_data_collection 'Bruker P4 XSCANS'
_computing_data_reduction 'SHELXTL XPREP'
_computing_molecular_graphics 'SHELXTL XP'
_computing_publication_material 'SHELXTL XCIF'
_computing_structure_refinement 'SHELXL-97 (Sheldrick, 1997)'
_computing_structure_solution 'SHELXS-97 (Sheldrick, 1990)'
_diffrn_ambient_temperature 293(2)
_diffrn_measured_fraction_theta_full 0.996
_diffrn_measured_fraction_theta_max 0.996
_diffrn_measurement_device_type 'Bruker p4'
_diffrn_measurement_method \q/2\q
_diffrn_radiation_monochromator graphite
_diffrn_radiation_source 'fine-focus sealed tube'
_diffrn_radiation_type MoK\a
_diffrn_radiation_wavelength 0.71073
_diffrn_reflns_av_R_equivalents 0.0492
_diffrn_reflns_av_sigmaI/netI 0.0366
_diffrn_reflns_limit_h_max 10
_diffrn_reflns_limit_h_min -1
_diffrn_reflns_limit_k_max 8
_diffrn_reflns_limit_k_min -1
_diffrn_reflns_limit_l_max 21
_diffrn_reflns_limit_l_min -21
_diffrn_reflns_number 2807
_diffrn_reflns_theta_full 25.01
_diffrn_reflns_theta_max 25.01
_diffrn_reflns_theta_min 2.29
_diffrn_standards_decay_% 0
_diffrn_standards_interval_count 97
_diffrn_standards_number 3
_exptl_absorpt_coefficient_mu 0.083
_exptl_absorpt_correction_T_max 0.9403
_exptl_absorpt_correction_T_min 0.9289
_exptl_crystal_colour white
_exptl_crystal_density_diffrn 1.260
_exptl_crystal_density_method 'not measured'
_exptl_crystal_description chunky
_exptl_crystal_F_000 456
_exptl_crystal_size_max 0.90
_exptl_crystal_size_mid 0.83
_exptl_crystal_size_min 0.75
_refine_diff_density_max 0.156
_refine_diff_density_min -0.149
_refine_diff_density_rms 0.034
_refine_ls_extinction_coef 0.027(8)
_refine_ls_extinction_expression Fc^*^=kFc[1+0.001xFc^2^\l^3^/sin(2\q)]^-1/4^
_refine_ls_extinction_method SHELXL
_refine_ls_goodness_of_fit_ref 1.013
_refine_ls_hydrogen_treatment mixed
_refine_ls_matrix_type full
_refine_ls_number_parameters 152
_refine_ls_number_reflns 1987
_refine_ls_number_restraints 0
_refine_ls_restrained_S_all 1.013
_refine_ls_R_factor_all 0.0706
_refine_ls_R_factor_gt 0.0478
_refine_ls_shift/su_max 0.000
_refine_ls_shift/su_mean 0.000
_refine_ls_structure_factor_coef Fsqd
_refine_ls_weighting_details 'calc w=1/[\s^2^(Fo^2^)+(0.0691P)^2^+0.2942P] where P=(Fo^2^+2Fc^2^)/3'
_refine_ls_weighting_scheme calc
_refine_ls_wR_factor_gt 0.1204
_refine_ls_wR_factor_ref 0.1356
_reflns_number_gt 1449
_reflns_number_total 1987
_reflns_threshold_expression >2sigma(I)
_cod_data_source_file ol017304q_s3.cif
_cod_data_source_block yjs
_cod_depositor_comments
;
The following automatic conversions were performed:
'_atom_site_symetry_multiplicity' tag replaced with
'_atom_site_symmetry_multiplicity'.

Automatic conversion script
Id: cif_correct_tags 1440 2010-10-19 06:21:57Z saulius 
;
_cod_original_sg_symbol_H-M P21/n
_cod_database_code 1507440

loop_
_symmetry_equiv_pos_as_xyz
'x, y, z'
'-x+1/2, y+1/2, -z+1/2'
'-x, -y, -z'
'x-1/2, -y-1/2, z-1/2'

loop_
_atom_site_label
_atom_site_type_symbol
_atom_site_fract_x
_atom_site_fract_y
_atom_site_fract_z
_atom_site_U_iso_or_equiv
_atom_site_adp_type
_atom_site_occupancy
_atom_site_symmetry_multiplicity
_atom_site_calc_flag
_atom_site_refinement_flags
O1 O 0.20868(19) 0.10619(19) 0.47061(9) 0.0582(5) Uani 1 1 d .
H1 H 0.269(3) 0.181(2) 0.4528(14) 0.070 Uiso 1 1 calc R
O2 O 0.35575(18) -0.60610(18) 0.41485(9) 0.0558(5) Uani 1 1 d .
C1 C 0.2480(2) -0.0718(3) 0.45728(11) 0.0414(5) Uani 1 1 d .
C2 C 0.1568(2) -0.2097(3) 0.47836(12) 0.0466(5) Uani 1 1 d .
H2 H 0.0745 -0.1802 0.5013 0.056 Uiso 1 1 calc R
C3 C 0.1883(2) -0.3926(3) 0.46515(12) 0.0472(5) Uani 1 1 d .
H3 H 0.1277 -0.4863 0.4788 0.057 Uiso 1 1 calc R
C4 C 0.3112(2) -0.4305(3) 0.43138(12) 0.0424(5) Uani 1 1 d .
C5 C 0.4050(2) -0.2950(3) 0.41062(11) 0.0378(5) Uani 1 1 d .
C6 C 0.3729(2) -0.1133(2) 0.42362(11) 0.0390(5) Uani 1 1 d .
H6 H 0.4342 -0.0202 0.4100 0.047 Uiso 1 1 calc R
C7 C 0.5300(2) -0.3824(3) 0.37496(11) 0.0396(5) Uani 1 1 d .
H7 H 0.6362 -0.3699 0.4067 0.047 Uiso 1 1 calc R
C8 C 0.4732(3) -0.5849(3) 0.36839(13) 0.0503(6) Uani 1 1 d .
H8 H 0.5618 -0.6693 0.3846 0.060 Uiso 1 1 calc R
C9 C 0.4027(3) -0.6069(3) 0.28673(15) 0.0621(7) Uani 1 1 d .
H9 H 0.3460 -0.7094 0.2660 0.074 Uiso 1 1 calc R
C10 C 0.4304(3) -0.4625(3) 0.24686(14) 0.0563(6) Uani 1 1 d .
H10 H 0.3951 -0.4524 0.1950 0.068 Uiso 1 1 calc R
C11 C 0.5228(2) -0.3217(3) 0.29404(11) 0.0432(5) Uani 1 1 d .
C12 C 0.5931(2) -0.1738(3) 0.27245(12) 0.0488(6) Uani 1 1 d .
C13 C 0.5768(3) -0.1210(4) 0.19119(15) 0.0727(8) Uani 1 1 d .
H13A H 0.5111(19) -0.1990(18) 0.1589(5) 0.087 Uiso 1 1 d R
H13B H 0.527(2) -0.008(2) 0.1844(3) 0.087 Uiso 1 1 d R
H13C H 0.6837(16) -0.110(2) 0.1771(4) 0.087 Uiso 1 1 d R
C14 C 0.6965(3) -0.0486(3) 0.32712(15) 0.0661(7) Uani 1 1 d .
H14A H 0.7052(15) -0.0795(14) 0.3804(7) 0.079 Uiso 1 1 d R
H14B H 0.6592(12) 0.0815(19) 0.3197(6) 0.079 Uiso 1 1 d R
H14C H 0.8048(16) -0.0522(16) 0.3184(6) 0.079 Uiso 1 1 d R

loop_
_atom_site_aniso_label
_atom_site_aniso_U_11
_atom_site_aniso_U_22
_atom_site_aniso_U_33
_atom_site_aniso_U_23
_atom_site_aniso_U_13
_atom_site_aniso_U_12
O1 0.0710(11) 0.0320(8) 0.0844(12) 0.0004(7) 0.0450(9) 0.0034(7)
O2 0.0629(10) 0.0277(8) 0.0870(11) 0.0010(7) 0.0383(8) -0.0018(7)
C1 0.0473(11) 0.0316(10) 0.0487(11) 0.0000(8) 0.0183(9) 0.0012(9)
C2 0.0446(11) 0.0417(12) 0.0608(13) 0.0008(10) 0.0272(9) 0.0007(9)
C3 0.0487(12) 0.0345(11) 0.0641(13) 0.0047(9) 0.0251(10) -0.0063(9)
C4 0.0451(11) 0.0287(10) 0.0568(12) -0.0001(9) 0.0182(9) -0.0014(8)
C5 0.0364(10) 0.0327(10) 0.0458(11) -0.0006(8) 0.0125(8) -0.0020(8)
C6 0.0424(10) 0.0290(10) 0.0488(11) 0.0012(8) 0.0168(9) -0.0059(8)
C7 0.0350(10) 0.0338(10) 0.0520(12) -0.0004(9) 0.0141(8) -0.0008(8)
C8 0.0492(12) 0.0337(11) 0.0746(15) -0.0023(10) 0.0281(11) 0.0032(9)
C9 0.0562(14) 0.0541(15) 0.0803(17) -0.0238(13) 0.0246(12) -0.0138(11)
C10 0.0468(12) 0.0682(16) 0.0554(13) -0.0129(12) 0.0143(10) -0.0015(11)
C11 0.0365(10) 0.0429(11) 0.0534(12) -0.0022(9) 0.0167(9) 0.0060(9)
C12 0.0498(12) 0.0442(12) 0.0593(13) 0.0045(10) 0.0271(10) 0.0090(10)
C13 0.0838(18) 0.0719(17) 0.0703(17) 0.0186(14) 0.0339(14) 0.0148(14)
C14 0.0742(16) 0.0514(14) 0.0830(18) -0.0042(12) 0.0397(14) -0.0146(12)

loop_
_atom_type_symbol
_atom_type_description
_atom_type_scat_dispersion_real
_atom_type_scat_dispersion_imag
_atom_type_scat_source
C C 0.0033 0.0016 'International Tables Vol C Tables 4.2.6.8 and 6.1.1.4'
H H 0.0000 0.0000 'International Tables Vol C Tables 4.2.6.8 and 6.1.1.4'
O O 0.0106 0.0060 'International Tables Vol C Tables 4.2.6.8 and 6.1.1.4'

loop_
_geom_angle_atom_site_label_1
_geom_angle_atom_site_label_2
_geom_angle_atom_site_label_3
_geom_angle
C1 O1 H1 109.5
C4 O2 C8 106.80(14)
O1 C1 C2 117.21(17)
O1 C1 C6 121.98(17)
C2 C1 C6 120.81(18)
C1 C2 C3 120.13(18)
C1 C2 H2 119.9
C3 C2 H2 119.9
C4 C3 C2 118.14(18)
C4 C3 H3 120.9
C2 C3 H3 120.9
C3 C4 C5 122.74(18)
C3 C4 O2 124.30(17)
C5 C4 O2 112.96(17)
C4 C5 C6 118.92(17)
C4 C5 C7 109.57(16)
C6 C5 C7 131.51(17)
C5 C6 C1 119.25(17)
C5 C6 H6 120.4
C1 C6 H6 120.4
C5 C7 C11 114.07(15)
C5 C7 C8 100.78(14)
C11 C7 C8 104.85(16)
C5 C7 H7 112.1
C11 C7 H7 112.1
C8 C7 H7 112.1
O2 C8 C9 112.27(18)
O2 C8 C7 107.73(15)
C9 C8 C7 103.50(18)
O2 C8 H8 111.0
C9 C8 H8 111.0
C7 C8 H8 111.0
C10 C9 C8 112.1(2)
C10 C9 H9 123.9
C8 C9 H9 123.9
C9 C10 C11 112.1(2)
C9 C10 H10 123.9
C11 C10 H10 123.9
C12 C11 C10 128.3(2)
C12 C11 C7 126.26(19)
C10 C11 C7 105.36(18)
C11 C12 C14 122.8(2)
C11 C12 C13 122.9(2)
C14 C12 C13 114.3(2)
C12 C13 H13A 112.4
C12 C13 H13B 107.4
H13A C13 H13B 105.0
C12 C13 H13C 111.9
H13A C13 H13C 111.0
H13B C13 H13C 108.7
C12 C14 H14A 114.9
C12 C14 H14B 111.1
H14A C14 H14B 107.6
C12 C14 H14C 109.3
H14A C14 H14C 106.5
H14B C14 H14C 107.1

loop_
_geom_bond_atom_site_label_1
_geom_bond_atom_site_label_2
_geom_bond_distance
O1 C1 1.379(2)
O1 H1 0.8634
O2 C4 1.392(2)
O2 C8 1.470(3)
C1 C2 1.387(3)
C1 C6 1.393(3)
C2 C3 1.395(3)
C2 H2 0.9300
C3 C4 1.373(3)
C3 H3 0.9300
C4 C5 1.387(3)
C5 C6 1.388(3)
C5 C7 1.523(3)
C6 H6 0.9300
C7 C11 1.528(3)
C7 C8 1.556(3)
C7 H7 0.9800
C8 C9 1.489(3)
C8 H8 0.9800
C9 C10 1.332(3)
C9 H9 0.9300
C10 C11 1.463(3)
C10 H10 0.9300
C11 C12 1.342(3)
C12 C14 1.499(3)
C12 C13 1.507(3)
C13 H13A 0.9221
C13 H13B 0.9262
C13 H13C 1.0192
C14 H14A 0.9842
C14 H14B 1.0036
C14 H14C 0.9887
